data_1560040
loop_
_publ_author_name
'L\"ucke, Marcel-Philip'
'Yao, Shenglai'
'Driess, Matthias'

_publ_section_title
;
 Boosting homogeneous chemoselective hydrogenation of olefins mediated by
 a bis(silylenyl)terphenyl-nickel(0) pre-catalyst
;
_journal_issue 8
_journal_name_full 'Chemical Science'
_journal_page_first 2909
_journal_page_last 2915
_journal_paper_doi 10.1039/D0SC06471H
_journal_volume 12
_journal_year 2021
_chemical_formula_sum 'C55 H66 N4 Ni Si2'
_chemical_formula_weight 898.01
_space_group_IT_number 11
_space_group_name_Hall '-P 2yb'
_space_group_name_H-M_alt 'P 1 21/m 1'
_symmetry_cell_setting monoclinic
_symmetry_space_group_name_H-M 'P 1 21/m 1'
_atom_sites_solution_hydrogens geom
_atom_sites_solution_primary direct
_atom_sites_solution_secondary difmap
_audit_creation_method 'CrysAlisPro 1.171.38.46 (Rigaku OD, 2015)'
_audit_update_record
;
2020-08-25 deposited with the CCDC.	2021-01-04 downloaded from the CCDC.
;
_cell_angle_alpha 90.00
_cell_angle_beta 90.567(5)
_cell_angle_gamma 90.00
_cell_formula_units_Z 2
_cell_length_a 9.1662(5)
_cell_length_b 26.4418(13)
_cell_length_c 9.8935(6)
_cell_measurement_reflns_used 2234
_cell_measurement_temperature 150(2)
_cell_measurement_theta_max 71.7050
_cell_measurement_theta_min 4.4260
_cell_volume 2397.8(2)
_computing_cell_refinement 'CrysAlisPro 1.171.38.46 (Rigaku OD, 2015)'
_computing_data_collection 'CrysAlisPro 1.171.38.46 (Rigaku OD, 2015)'
_computing_data_reduction 'CrysAlisPro 1.171.38.46 (Rigaku OD, 2015)'
_computing_structure_refinement 'SHELXL-97 (Sheldrick, 1997)'
_computing_structure_solution 'SHELXS-97 (Sheldrick, 1990)'
_diffrn_ambient_environment N~2~
_diffrn_ambient_temperature 150.00(10)
_diffrn_detector 'CCD plate'
_diffrn_detector_area_resol_mean 10.5435
_diffrn_detector_type Atlas
_diffrn_measured_fraction_theta_full 0.988
_diffrn_measured_fraction_theta_max 0.988
_diffrn_measurement_device 'four-circle diffractometer'
_diffrn_measurement_device_type 'SuperNova, Single source at offset, Atlas'
_diffrn_measurement_method '\w scans'
_diffrn_radiation_monochromator mirror
_diffrn_radiation_probe x-ray
_diffrn_radiation_type 'Cu K\a'
_diffrn_radiation_wavelength 1.54184
_diffrn_reflns_av_R_equivalents 0.0390
_diffrn_reflns_av_sigmaI/netI 0.0455
_diffrn_reflns_limit_h_max 10
_diffrn_reflns_limit_h_min -10
_diffrn_reflns_limit_k_max 31
_diffrn_reflns_limit_k_min -29
_diffrn_reflns_limit_l_max 11
_diffrn_reflns_limit_l_min -7
_diffrn_reflns_number 7952
_diffrn_reflns_theta_full 67.49
_diffrn_reflns_theta_max 67.49
_diffrn_reflns_theta_min 4.47
_diffrn_source 'sealed X-ray tube'
_diffrn_source_type 'SuperNova (Cu) X-ray Source'
_exptl_absorpt_coefficient_mu 1.366
_exptl_absorpt_correction_T_max 0.8986
_exptl_absorpt_correction_T_min 0.6721
_exptl_absorpt_correction_type multi-scan
_exptl_absorpt_process_details
;
CrysAlisPro 1.171.38.46 (Rigaku Oxford Diffraction, 2015)
Empirical absorption correction using spherical harmonics,
 implemented in SCALE3 ABSPACK scaling algorithm.
;
_exptl_crystal_colour red
_exptl_crystal_density_diffrn 1.244
_exptl_crystal_density_method 'not measured'
_exptl_crystal_description rod
_exptl_crystal_F_000 960
_exptl_crystal_size_max 0.32
_exptl_crystal_size_mid 0.08
_exptl_crystal_size_min 0.08
_refine_diff_density_max 3.847
_refine_diff_density_min -0.989
_refine_diff_density_rms 0.110
_refine_ls_extinction_method none
_refine_ls_goodness_of_fit_ref 1.194
_refine_ls_hydrogen_treatment constr
_refine_ls_matrix_type full
_refine_ls_number_parameters 529
_refine_ls_number_reflns 4355
_refine_ls_number_restraints 549
_refine_ls_restrained_S_all 1.158
_refine_ls_R_factor_all 0.1221
_refine_ls_R_factor_gt 0.0982
_refine_ls_shift/su_max 0.012
_refine_ls_shift/su_mean 0.000
_refine_ls_structure_factor_coef Fsqd
_refine_ls_weighting_details 'calc w=1/[\s^2^(Fo^2^)+(0.0713P)^2^+7.9270P] where P=(Fo^2^+2Fc^2^)/3'
_refine_ls_weighting_scheme calc
_refine_ls_wR_factor_gt 0.2212
_refine_ls_wR_factor_ref 0.2417
_reflns_number_gt 3258
_reflns_number_total 4355
_reflns_threshold_expression >2sigma(I)
_cod_data_source_file d0sc06471h2.cif
_cod_data_source_block 5
_cod_depositor_comments 'Adding full bibliography for 1560037--1560040.cif.'
_cod_original_sg_symbol_H-M P21/m
_cod_database_code 1560040

loop_
_symmetry_equiv_pos_as_xyz
'x, y, z'
'-x, y+1/2, -z'
'-x, -y, -z'
'x, -y-1/2, z'

loop_
_atom_site_label
_atom_site_type_symbol
_atom_site_fract_x
_atom_site_fract_y
_atom_site_fract_z
_atom_site_U_iso_or_equiv
_atom_site_adp_type
_atom_site_occupancy
_atom_site_symmetry_multiplicity
_atom_site_calc_flag
_atom_site_refinement_flags
_atom_site_disorder_assembly
_atom_site_disorder_group
Ni1 Ni 0.23266(14) 0.7500 0.52664(13) 0.0426(4) Uani 1 2 d S . .
Si1 Si 0.293(4) 0.6687(14) 0.555(3) 0.0333(17) Uani 0.50 1 d PU A -1
Si2 Si 0.298(4) 0.8297(15) 0.544(3) 0.0333(19) Uani 0.50 1 d PU A -1
N1 N 0.476(3) 0.6349(9) 0.572(3) 0.0379(10) Uani 0.50 1 d PU A -1
N2 N 0.309(3) 0.6372(10) 0.724(2) 0.0350(18) Uani 0.50 1 d PU A -1
N3 N 0.465(3) 0.8683(9) 0.562(3) 0.0379(10) Uani 0.50 1 d PU A -1
N4 N 0.297(3) 0.8661(10) 0.707(2) 0.0352(19) Uani 0.50 1 d PU A -1
C1 C 0.0390(19) 0.7165(5) 0.4717(17) 0.0353(18) Uani 0.50 1 d PU A -1
H1A H -0.0173 0.6995 0.5449 0.042 Uiso 0.50 1 calc PR A -1
C2 C 0.0550(16) 0.6887(5) 0.3451(14) 0.0371(18) Uani 0.50 1 d PU A -1
C3 C 0.0495(14) 0.7132(4) 0.2296(13) 0.0406(19) Uani 0.50 1 d PU A -1
H3A H 0.0484 0.6944 0.1477 0.049 Uiso 0.50 1 calc PR A -1
C4 C 0.0449(14) 0.7673(4) 0.2232(12) 0.039(2) Uani 0.50 1 d PU A -1
H4A H 0.0409 0.7834 0.1374 0.046 Uiso 0.50 1 calc PR A -1
C5 C 0.0460(16) 0.7958(4) 0.3359(14) 0.0370(18) Uani 0.50 1 d PU A -1
C6 C 0.0330(19) 0.7709(5) 0.4667(16) 0.0342(18) Uani 0.50 1 d PU A -1
H6A H -0.0292 0.7880 0.5354 0.041 Uiso 0.50 1 calc PR A -1
C7 C 0.0892(16) 0.6344(4) 0.3572(14) 0.0371(18) Uani 0.50 1 d PU A -1
C8 C 0.1898(19) 0.6193(6) 0.4536(16) 0.0361(19) Uani 0.50 1 d PU A -1
C9 C 0.2116(15) 0.5666(5) 0.4710(13) 0.0374(19) Uani 0.50 1 d PU A -1
H9A H 0.2799 0.5552 0.5372 0.045 Uiso 0.50 1 calc PR A -1
C10 C 0.1374(13) 0.5319(4) 0.3956(13) 0.0389(19) Uani 0.50 1 d PU A -1
H10A H 0.1517 0.4968 0.4112 0.047 Uiso 0.50 1 calc PR A -1
C11 C 0.0416(15) 0.5479(4) 0.2963(14) 0.0386(19) Uani 0.50 1 d PU A -1
H11A H -0.0081 0.5237 0.2417 0.046 Uiso 0.50 1 calc PR A -1
C12 C 0.0171(13) 0.5992(5) 0.2758(13) 0.0384(19) Uani 0.50 1 d PU A -1
H12A H -0.0483 0.6102 0.2067 0.046 Uiso 0.50 1 calc PR A -1
C13 C 0.0741(16) 0.8514(5) 0.3350(13) 0.0373(18) Uani 0.50 1 d PU A -1
C14 C 0.177(2) 0.8726(6) 0.4273(17) 0.0379(19) Uani 0.50 1 d PU A -1
C15 C 0.1882(15) 0.9253(5) 0.4269(13) 0.040(2) Uani 0.50 1 d PU A -1
H15A H 0.2558 0.9404 0.4880 0.048 Uiso 0.50 1 calc PR A -1
C16 C 0.1071(16) 0.9571(5) 0.3430(14) 0.041(2) Uani 0.50 1 d PU A -1
H16A H 0.1169 0.9928 0.3483 0.049 Uiso 0.50 1 calc PR A -1
C17 C 0.0115(13) 0.9347(5) 0.2513(12) 0.0399(19) Uani 0.50 1 d PU A -1
H17A H -0.0433 0.9553 0.1907 0.048 Uiso 0.50 1 calc PR A -1
C18 C -0.0051(14) 0.8828(4) 0.2471(13) 0.0389(19) Uani 0.50 1 d PU A -1
H18A H -0.0712 0.8682 0.1836 0.047 Uiso 0.50 1 calc PR A -1
C19 C 0.445(2) 0.6192(8) 0.701(2) 0.0359(15) Uani 0.50 1 d PU A -1
C20 C 0.5439(17) 0.5949(5) 0.8022(15) 0.0391(18) Uani 0.50 1 d PU A -1
C21 C 0.6271(15) 0.6240(5) 0.8906(14) 0.0443(19) Uani 0.50 1 d PU A -1
H21A H 0.6173 0.6598 0.8884 0.053 Uiso 0.50 1 calc PR A -1
C22 C 0.7224(13) 0.6027(5) 0.9807(13) 0.0493(19) Uani 0.50 1 d PU A -1
H22A H 0.7800 0.6231 1.0396 0.059 Uiso 0.50 1 calc PR A -1
C23 C 0.7330(14) 0.5499(6) 0.9841(14) 0.0504(19) Uani 0.50 1 d PU A -1
H23A H 0.7985 0.5347 1.0471 0.060 Uiso 0.50 1 calc PR A -1
C24 C 0.6531(15) 0.5194(5) 0.9005(16) 0.048(2) Uani 0.50 1 d PU A -1
H24A H 0.6625 0.4836 0.9044 0.057 Uiso 0.50 1 calc PR A -1
C25 C 0.5553(14) 0.5427(5) 0.8074(14) 0.0434(19) Uani 0.50 1 d PU A -1
H25A H 0.4974 0.5224 0.7485 0.052 Uiso 0.50 1 calc PR A -1
C26 C 0.429(2) 0.8832(8) 0.681(2) 0.0359(15) Uani 0.50 1 d PU A -1
C27 C 0.5224(15) 0.9153(5) 0.7733(14) 0.0372(17) Uani 0.50 1 d PU A -1
C28 C 0.6169(16) 0.8929(4) 0.8596(14) 0.0427(19) Uani 0.50 1 d PU A -1
H28A H 0.6224 0.8570 0.8617 0.051 Uiso 0.50 1 calc PR A -1
C29 C 0.7068(13) 0.9208(5) 0.9457(13) 0.0440(18) Uani 0.50 1 d PU A -1
H29A H 0.7697 0.9047 1.0094 0.053 Uiso 0.50 1 calc PR A -1
C30 C 0.7007(15) 0.9729(5) 0.9347(14) 0.0423(19) Uani 0.50 1 d PU A -1
H30A H 0.7626 0.9930 0.9905 0.051 Uiso 0.50 1 calc PR A -1
C31 C 0.6072(12) 0.9962(4) 0.8448(12) 0.0404(18) Uani 0.50 1 d PU A -1
H31A H 0.6054 1.0320 0.8388 0.049 Uiso 0.50 1 calc PR A -1
C32 C 0.5154(13) 0.9676(4) 0.7629(13) 0.0382(18) Uani 0.50 1 d PU A -1
H32A H 0.4496 0.9833 0.7013 0.046 Uiso 0.50 1 calc PR A -1
C33 C 0.609(3) 0.6253(12) 0.493(3) 0.047(2) Uani 0.50 1 d PU A -1
C34 C 0.615(2) 0.5706(6) 0.4528(19) 0.068(4) Uani 0.50 1 d PU A -1
H34A H 0.6125 0.5494 0.5340 0.102 Uiso 0.50 1 calc PR A -1
H34B H 0.7047 0.5640 0.4031 0.102 Uiso 0.50 1 calc PR A -1
H34C H 0.5303 0.5626 0.3950 0.102 Uiso 0.50 1 calc PR A -1
C35 C 0.7482(17) 0.6237(5) 0.5769(17) 0.054(3) Uani 0.50 1 d PU A -1
H35A H 0.7430 0.5956 0.6415 0.081 Uiso 0.50 1 calc PR A -1
H35B H 0.7597 0.6556 0.6262 0.081 Uiso 0.50 1 calc PR A -1
H35C H 0.8319 0.6187 0.5174 0.081 Uiso 0.50 1 calc PR A -1
C36 C 0.6201(17) 0.6698(6) 0.3947(18) 0.067(3) Uani 0.50 1 d PU A -1
H36A H 0.6188 0.7016 0.4455 0.100 Uiso 0.50 1 calc PR A -1
H36B H 0.5373 0.6690 0.3313 0.100 Uiso 0.50 1 calc PR A -1
H36C H 0.7114 0.6673 0.3444 0.100 Uiso 0.50 1 calc PR A -1
C37 C 0.211(2) 0.6272(8) 0.8418(18) 0.038(2) Uani 0.50 1 d PU A -1
C38 C 0.1556(16) 0.5737(5) 0.8360(14) 0.044(3) Uani 0.50 1 d PU A -1
H38A H 0.2380 0.5502 0.8425 0.065 Uiso 0.50 1 calc PR A -1
H38B H 0.1035 0.5683 0.7502 0.065 Uiso 0.50 1 calc PR A -1
H38C H 0.0891 0.5678 0.9113 0.065 Uiso 0.50 1 calc PR A -1
C39 C 0.292(2) 0.6348(6) 0.9793(16) 0.049(3) Uani 0.50 1 d PU A -1
H39A H 0.3688 0.6092 0.9893 0.073 Uiso 0.50 1 calc PR A -1
H39B H 0.2225 0.6314 1.0533 0.073 Uiso 0.50 1 calc PR A -1
H39C H 0.3359 0.6686 0.9819 0.073 Uiso 0.50 1 calc PR A -1
C40 C 0.092(3) 0.6677(8) 0.835(2) 0.042(3) Uani 0.50 1 d PU A -1
H40A H 0.0368 0.6641 0.7505 0.064 Uiso 0.50 1 calc PR A -1
H40B H 0.1372 0.7013 0.8388 0.064 Uiso 0.50 1 calc PR A -1
H40C H 0.0265 0.6636 0.9119 0.064 Uiso 0.50 1 calc PR A -1
C41 C 0.595(3) 0.8748(14) 0.477(3) 0.049(2) Uani 0.50 1 d PU A -1
C42 C 0.5669(19) 0.8460(7) 0.3520(17) 0.074(3) Uani 0.50 1 d PU A -1
H42A H 0.4749 0.8573 0.3108 0.110 Uiso 0.50 1 calc PR A -1
H42B H 0.5603 0.8099 0.3735 0.110 Uiso 0.50 1 calc PR A -1
H42C H 0.6467 0.8515 0.2885 0.110 Uiso 0.50 1 calc PR A -1
C43 C 0.7292(18) 0.8583(7) 0.5435(19) 0.071(3) Uani 0.50 1 d PU A -1
H43A H 0.8121 0.8645 0.4840 0.107 Uiso 0.50 1 calc PR A -1
H43B H 0.7229 0.8221 0.5637 0.107 Uiso 0.50 1 calc PR A -1
H43C H 0.7428 0.8772 0.6279 0.107 Uiso 0.50 1 calc PR A -1
C44 C 0.585(2) 0.9259(7) 0.4046(16) 0.058(3) Uani 0.50 1 d PU A -1
H44A H 0.4915 0.9286 0.3571 0.087 Uiso 0.50 1 calc PR A -1
H44B H 0.6648 0.9287 0.3394 0.087 Uiso 0.50 1 calc PR A -1
H44C H 0.5939 0.9532 0.4712 0.087 Uiso 0.50 1 calc PR A -1
C45 C 0.195(2) 0.8767(9) 0.8153(18) 0.039(2) Uani 0.50 1 d PU A -1
C46 C 0.077(3) 0.8389(9) 0.807(2) 0.048(4) Uani 0.50 1 d PU A -1
H46A H 0.0334 0.8396 0.7163 0.072 Uiso 0.50 1 calc PR A -1
H46B H 0.0029 0.8467 0.8741 0.072 Uiso 0.50 1 calc PR A -1
H46C H 0.1179 0.8053 0.8248 0.072 Uiso 0.50 1 calc PR A -1
C47 C 0.2673(19) 0.8798(6) 0.9515(16) 0.045(3) Uani 0.50 1 d PU A -1
H47A H 0.3165 0.8478 0.9714 0.068 Uiso 0.50 1 calc PR A -1
H47B H 0.1938 0.8865 1.0205 0.068 Uiso 0.50 1 calc PR A -1
H47C H 0.3391 0.9073 0.9515 0.068 Uiso 0.50 1 calc PR A -1
C48 C 0.1158(16) 0.9271(6) 0.7855(15) 0.046(3) Uani 0.50 1 d PU A -1
H48A H 0.0678 0.9252 0.6966 0.069 Uiso 0.50 1 calc PR A -1
H48B H 0.1869 0.9547 0.7859 0.069 Uiso 0.50 1 calc PR A -1
H48C H 0.0424 0.9333 0.8550 0.069 Uiso 0.50 1 calc PR A -1
C50 C 0.5304(10) 0.7500 1.0044(10) 0.0658(15) Uani 1 2 d SU . .
C51 C 0.4912(10) 0.7500 0.8693(10) 0.0622(15) Uani 1 2 d SU . .
H51A H 0.3907 0.7500 0.8448 0.075 Uiso 1 2 calc SR . .
C52 C 0.5956(10) 0.7500 0.7685(10) 0.0572(15) Uani 1 2 d SU . .
H52A H 0.5668 0.7500 0.6760 0.069 Uiso 1 2 calc SR . .
C53 C 0.7409(10) 0.7500 0.8038(10) 0.0565(15) Uani 1 2 d SU . .
H53A H 0.8129 0.7500 0.7354 0.068 Uiso 1 2 calc SR . .
C54 C 0.7826(10) 0.7500 0.9374(10) 0.0580(15) Uani 1 2 d SU . .
H54A H 0.8832 0.7500 0.9614 0.070 Uiso 1 2 calc SR . .
C55 C 0.6776(10) 0.7500 1.0374(10) 0.0627(15) Uani 1 2 d SU . .
H55A H 0.7070 0.7500 1.1297 0.075 Uiso 1 2 calc SR . .
C56 C 0.4158(12) 0.7500 1.1180(12) 0.090(3) Uani 1 2 d SU . .
H56A H 0.3184 0.7450 1.0785 0.135 Uiso 0.50 1 calc PR . .
H56B H 0.4190 0.7825 1.1657 0.135 Uiso 0.50 1 calc PR . .
H56C H 0.4374 0.7226 1.1817 0.135 Uiso 0.50 1 calc PR . .

loop_
_atom_site_aniso_label
_atom_site_aniso_U_11
_atom_site_aniso_U_22
_atom_site_aniso_U_33
_atom_site_aniso_U_23
_atom_site_aniso_U_13
_atom_site_aniso_U_12
Ni1 0.0499(8) 0.0276(6) 0.0499(8) 0.000 -0.0177(6) 0.000
Si1 0.037(3) 0.019(3) 0.043(4) -0.001(3) 0.002(3) -0.003(2)
Si2 0.034(4) 0.024(5) 0.041(5) 0.003(3) -0.003(3) 0.001(3)
N1 0.0371(18) 0.026(2) 0.050(3) 0.002(3) 0.0076(16) -0.003(3)
N2 0.038(4) 0.024(4) 0.044(3) 0.003(3) 0.004(2) 0.001(3)
N3 0.0371(18) 0.026(2) 0.050(3) 0.002(3) 0.0076(16) -0.003(3)
N4 0.034(4) 0.025(4) 0.047(4) -0.001(3) 0.005(3) -0.004(3)
C1 0.037(3) 0.025(4) 0.043(3) -0.001(3) -0.002(3) -0.002(3)
C2 0.042(3) 0.026(4) 0.044(3) -0.002(2) -0.007(3) -0.003(3)
C3 0.050(3) 0.029(4) 0.042(3) -0.002(2) -0.009(3) -0.002(3)
C4 0.049(3) 0.029(5) 0.039(3) 0.001(2) -0.008(3) 0.003(3)
C5 0.044(3) 0.026(4) 0.040(3) 0.002(2) -0.005(3) 0.006(3)
C6 0.038(3) 0.025(4) 0.040(3) 0.000(3) -0.002(3) 0.001(3)
C7 0.041(3) 0.024(4) 0.046(3) -0.002(3) -0.001(3) -0.004(3)
C8 0.039(3) 0.024(4) 0.045(4) -0.001(3) 0.002(3) -0.003(3)
C9 0.040(4) 0.025(3) 0.047(4) 0.000(3) -0.001(3) -0.004(3)
C10 0.043(4) 0.025(4) 0.048(4) -0.003(3) -0.003(3) -0.002(3)
C11 0.041(4) 0.024(4) 0.050(4) -0.003(3) -0.004(3) -0.003(3)
C12 0.041(4) 0.025(4) 0.049(4) -0.001(3) -0.002(3) -0.003(3)
C13 0.044(3) 0.026(4) 0.042(3) 0.003(3) -0.005(3) 0.006(3)
C14 0.043(4) 0.025(4) 0.046(4) 0.005(3) -0.001(3) 0.004(3)
C15 0.043(4) 0.028(4) 0.047(5) 0.003(3) -0.003(3) 0.002(3)
C16 0.047(4) 0.027(4) 0.049(5) 0.004(3) -0.004(4) 0.002(3)
C17 0.047(4) 0.027(4) 0.046(4) 0.004(3) -0.004(3) 0.007(3)
C18 0.047(4) 0.026(4) 0.044(4) 0.003(3) -0.004(3) 0.006(3)
C19 0.036(3) 0.024(3) 0.048(3) 0.002(3) 0.004(2) -0.001(3)
C20 0.039(3) 0.027(3) 0.051(4) 0.003(3) 0.002(3) 0.002(3)
C21 0.047(4) 0.032(4) 0.054(4) 0.003(3) -0.006(3) 0.003(3)
C22 0.052(4) 0.038(4) 0.058(4) 0.007(4) -0.008(3) 0.003(4)
C23 0.052(4) 0.039(4) 0.061(5) 0.011(4) -0.005(3) 0.003(4)
C24 0.049(4) 0.033(4) 0.060(5) 0.010(3) -0.001(4) 0.002(3)
C25 0.044(4) 0.030(4) 0.056(5) 0.005(3) 0.001(3) 0.000(3)
C26 0.035(3) 0.023(3) 0.050(3) -0.001(3) 0.005(2) -0.005(3)
C27 0.037(3) 0.024(3) 0.051(4) 0.000(3) 0.004(3) -0.006(3)
C28 0.046(4) 0.024(4) 0.058(4) 0.001(3) -0.004(3) -0.005(3)
C29 0.049(4) 0.025(4) 0.058(4) 0.002(3) -0.008(3) -0.004(3)
C30 0.048(4) 0.025(4) 0.054(4) -0.001(3) -0.008(3) -0.003(3)
C31 0.046(4) 0.025(3) 0.050(4) -0.003(3) -0.006(3) -0.003(3)
C32 0.042(4) 0.024(3) 0.048(4) -0.002(3) -0.003(3) -0.004(3)
C33 0.046(3) 0.031(3) 0.063(5) 0.007(4) 0.018(3) 0.000(4)
C34 0.077(8) 0.039(4) 0.089(9) -0.007(5) 0.030(6) 0.003(5)
C35 0.042(4) 0.045(6) 0.077(7) 0.013(5) 0.020(4) 0.006(5)
C36 0.066(7) 0.054(5) 0.080(7) 0.027(5) 0.024(5) 0.003(5)
C37 0.042(4) 0.029(4) 0.043(4) 0.001(4) 0.006(3) 0.000(3)
C38 0.048(7) 0.034(4) 0.050(7) 0.005(5) 0.007(5) -0.007(4)
C39 0.055(7) 0.049(7) 0.042(4) -0.001(5) 0.001(4) -0.005(6)
C40 0.048(6) 0.037(5) 0.042(7) -0.009(5) 0.007(4) 0.006(5)
C41 0.045(3) 0.045(4) 0.059(4) 0.003(4) 0.015(3) -0.003(4)
C42 0.077(8) 0.078(7) 0.066(6) -0.013(6) 0.026(5) -0.015(7)
C43 0.048(4) 0.088(8) 0.078(7) 0.017(7) 0.019(5) 0.016(6)
C44 0.058(7) 0.062(5) 0.054(7) 0.016(5) 0.009(5) -0.008(5)
C45 0.037(4) 0.031(4) 0.050(5) 0.001(4) 0.008(3) 0.000(3)
C46 0.040(6) 0.042(6) 0.064(9) -0.003(6) 0.018(5) -0.006(5)
C47 0.049(6) 0.039(6) 0.048(5) 0.003(5) 0.008(4) 0.007(5)
C48 0.042(6) 0.039(5) 0.057(7) 0.001(5) 0.004(5) 0.009(4)
C50 0.055(3) 0.072(4) 0.071(3) 0.000 -0.007(3) 0.000
C51 0.051(3) 0.063(3) 0.073(3) 0.000 -0.012(2) 0.000
C52 0.056(3) 0.050(3) 0.066(3) 0.000 -0.013(2) 0.000
C53 0.052(3) 0.050(3) 0.067(3) 0.000 -0.008(3) 0.000
C54 0.049(3) 0.055(3) 0.069(3) 0.000 -0.013(2) 0.000
C55 0.056(3) 0.066(4) 0.066(3) 0.000 -0.012(2) 0.000
C56 0.070(5) 0.119(7) 0.082(5) 0.000 0.005(4) 0.000

loop_
_atom_type_symbol
_atom_type_description
_atom_type_scat_dispersion_real
_atom_type_scat_dispersion_imag
_atom_type_scat_source
C C 0.0181 0.0091 'International Tables Vol C Tables 4.2.6.8 and 6.1.1.4'
H H 0.0000 0.0000 'International Tables Vol C Tables 4.2.6.8 and 6.1.1.4'
N N 0.0311 0.0180 'International Tables Vol C Tables 4.2.6.8 and 6.1.1.4'
Ni Ni -3.0029 0.5091 'International Tables Vol C Tables 4.2.6.8 and 6.1.1.4'
Si Si 0.2541 0.3302 'International Tables Vol C Tables 4.2.6.8 and 6.1.1.4'

loop_
_geom_angle_atom_site_label_1
_geom_angle_atom_site_label_2
_geom_angle_atom_site_label_3
_geom_angle
_geom_angle_site_symmetry_1
_geom_angle_site_symmetry_3
_geom_angle_publ_flag
C6 Ni1 C6 32.1(7) 4_575 . ?
C6 Ni1 C1 9.6(6) 4_575 . ?
C6 Ni1 C1 41.7(4) . . ?
C6 Ni1 C1 41.7(4) 4_575 4_575 ?
C6 Ni1 C1 9.6(6) . 4_575 ?
C1 Ni1 C1 51.2(7) . 4_575 ?
C6 Ni1 Si2 90.4(10) 4_575 4_575 ?
C6 Ni1 Si2 122.6(10) . 4_575 ?
C1 Ni1 Si2 80.9(10) . 4_575 ?
C1 Ni1 Si2 132.1(10) 4_575 4_575 ?
C6 Ni1 Si2 122.6(10) 4_575 . ?
C6 Ni1 Si2 90.4(10) . . ?
C1 Ni1 Si2 132.1(10) . . ?
C1 Ni1 Si2 80.9(10) 4_575 . ?
Si2 Ni1 Si2 147.0(19) 4_575 . ?
C6 Ni1 Si1 121.8(10) 4_575 4_575 ?
C6 Ni1 Si1 89.7(10) . 4_575 ?
C1 Ni1 Si1 131.3(10) . 4_575 ?
C1 Ni1 Si1 80.2(10) 4_575 4_575 ?
Si2 Ni1 Si1 147.67(11) 4_575 4_575 ?
Si2 Ni1 Si1 3.1(15) . 4_575 ?
C6 Ni1 Si1 89.7(10) 4_575 . ?
C6 Ni1 Si1 121.8(10) . . ?
C1 Ni1 Si1 80.2(10) . . ?
C1 Ni1 Si1 131.3(10) 4_575 . ?
Si2 Ni1 Si1 3.1(15) 4_575 . ?
Si2 Ni1 Si1 147.67(11) . . ?
Si1 Ni1 Si1 148(2) 4_575 . ?
N2 Si1 C8 101.6(17) . . ?
N2 Si1 N1 69.7(14) . . ?
C8 Si1 N1 99(2) . . ?
N2 Si1 Ni1 124(2) . . ?
C8 Si1 Ni1 118.4(14) . . ?
N1 Si1 Ni1 133(2) . . ?
N2 Si1 C19 34.5(10) . . ?
C8 Si1 C19 103.2(15) . . ?
N1 Si1 C19 35.2(10) . . ?
Ni1 Si1 C19 138(2) . . ?
N3 Si2 N4 69.3(14) . . ?
N3 Si2 C14 102(2) . . ?
N4 Si2 C14 101.6(18) . . ?
N3 Si2 Ni1 140(2) . . ?
N4 Si2 Ni1 124(2) . . ?
C14 Si2 Ni1 110.8(13) . . ?
N3 Si2 C26 34.2(10) . . ?
N4 Si2 C26 35.2(10) . . ?
C14 Si2 C26 106.3(17) . . ?
Ni1 Si2 C26 141(2) . . ?
C19 N1 C33 128(2) . . ?
C19 N1 Si1 91.8(17) . . ?
C33 N1 Si1 140(2) . . ?
C19 N2 C37 128.5(18) . . ?
C19 N2 Si1 94.1(16) . . ?
C37 N2 Si1 137.1(18) . . ?
C26 N3 C41 135(3) . . ?
C26 N3 Si2 91.9(18) . . ?
C41 N3 Si2 133(2) . . ?
C26 N4 C45 132.5(19) . . ?
C26 N4 Si2 89.6(16) . . ?
C45 N4 Si2 137.7(18) . . ?
C6 C1 C2 118.4(15) . . ?
C6 C1 Ni1 67.1(12) . . ?
C2 C1 Ni1 110.5(10) . . ?
C3 C2 C1 119.7(10) . . ?
C3 C2 C7 123.8(12) . . ?
C1 C2 C7 116.2(11) . . ?
C2 C3 C4 122.0(13) . . ?
C5 C4 C3 121.5(13) . . ?
C4 C5 C6 118.8(9) . . ?
C4 C5 C13 123.2(12) . . ?
C6 C5 C13 117.8(11) . . ?
C1 C6 C5 118.6(15) . . ?
C1 C6 Ni1 71.3(13) . . ?
C5 C6 Ni1 107.8(10) . . ?
C8 C7 C12 121.2(10) . . ?
C8 C7 C2 118.5(11) . . ?
C12 C7 C2 120.3(11) . . ?
C7 C8 C9 117.4(13) . . ?
C7 C8 Si1 119.7(13) . . ?
C9 C8 Si1 123.0(12) . . ?
C10 C9 C8 121.8(11) . . ?
C9 C10 C11 119.7(10) . . ?
C10 C11 C12 120.3(11) . . ?
C11 C12 C7 119.5(11) . . ?
C18 C13 C14 120.2(11) . . ?
C18 C13 C5 119.9(11) . . ?
C14 C13 C5 119.9(11) . . ?
C15 C14 C13 116.1(13) . . ?
C15 C14 Si2 122.5(13) . . ?
C13 C14 Si2 121.3(13) . . ?
C16 C15 C14 124.5(12) . . ?
C17 C16 C15 117.4(11) . . ?
C18 C17 C16 120.9(11) . . ?
C17 C18 C13 120.9(11) . . ?
N2 C19 N1 104.4(18) . . ?
N2 C19 C20 126.7(17) . . ?
N1 C19 C20 128.3(19) . . ?
N2 C19 Si1 51.4(11) . . ?
N1 C19 Si1 53.0(15) . . ?
C20 C19 Si1 172.2(16) . . ?
C25 C20 C21 119.2(13) . . ?
C25 C20 C19 120.0(13) . . ?
C21 C20 C19 120.7(12) . . ?
C22 C21 C20 121.8(12) . . ?
C21 C22 C23 118.2(13) . . ?
C24 C23 C22 122.6(12) . . ?
C23 C24 C25 117.9(12) . . ?
C20 C25 C24 120.3(13) . . ?
N3 C26 N4 108.8(19) . . ?
N3 C26 C27 125(2) . . ?
N4 C26 C27 126.2(18) . . ?
N3 C26 Si2 53.9(16) . . ?
N4 C26 Si2 55.2(12) . . ?
C27 C26 Si2 175.8(17) . . ?
C28 C27 C32 120.9(12) . . ?
C28 C27 C26 119.7(11) . . ?
C32 C27 C26 119.3(12) . . ?
C27 C28 C29 121.9(11) . . ?
C30 C29 C28 117.2(12) . . ?
C31 C30 C29 121.4(12) . . ?
C30 C31 C32 120.3(10) . . ?
C31 C32 C27 118.2(11) . . ?
N1 C33 C34 110(2) . . ?
N1 C33 C35 114(2) . . ?
C34 C33 C35 94.9(19) . . ?
N1 C33 C36 105(2) . . ?
C34 C33 C36 125(2) . . ?
C35 C33 C36 108(2) . . ?
N2 C37 C38 109.9(14) . . ?
N2 C37 C40 105.8(16) . . ?
C38 C37 C40 114.5(15) . . ?
N2 C37 C39 112.0(14) . . ?
C38 C37 C39 108.3(14) . . ?
C40 C37 C39 106.2(14) . . ?
C43 C41 C42 111(3) . . ?
C43 C41 N3 113(2) . . ?
C42 C41 N3 106(2) . . ?
C43 C41 C44 121(2) . . ?
C42 C41 C44 93.3(18) . . ?
N3 C41 C44 109(2) . . ?
N4 C45 C46 107.6(17) . . ?
N4 C45 C47 112.8(14) . . ?
C46 C45 C47 114.0(15) . . ?
N4 C45 C48 109.2(14) . . ?
C46 C45 C48 103.6(15) . . ?
C47 C45 C48 109.2(14) . . ?
C51 C50 C55 118.2(10) . . ?
C51 C50 C56 122.1(9) . . ?
C55 C50 C56 119.7(9) . . ?
C50 C51 C52 121.4(9) . . ?
C53 C52 C51 119.4(9) . . ?
C54 C53 C52 120.3(9) . . ?
C53 C54 C55 119.9(8) . . ?
C50 C55 C54 120.9(9) . . ?

loop_
_geom_bond_atom_site_label_1
_geom_bond_atom_site_label_2
_geom_bond_distance
_geom_bond_site_symmetry_2
_geom_bond_publ_flag
Ni1 C6 1.996(18) 4_575 ?
Ni1 C6 1.996(18) . ?
Ni1 C1 2.053(18) . ?
Ni1 C1 2.053(18) 4_575 ?
Ni1 Si2 2.20(4) 4_575 ?
Ni1 Si2 2.20(4) . ?
Ni1 Si1 2.24(3) 4_575 ?
Ni1 Si1 2.24(3) . ?
Si1 N2 1.87(2) . ?
Si1 C8 1.89(4) . ?
Si1 N1 1.91(4) . ?
Si1 C19 2.39(3) . ?
Si2 N3 1.85(4) . ?
Si2 N4 1.88(2) . ?
Si2 C14 1.96(4) . ?
Si2 C26 2.29(3) . ?
N1 C19 1.38(3) . ?
N1 C33 1.48(4) . ?
N2 C19 1.36(3) . ?
N2 C37 1.50(3) . ?
N3 C26 1.29(3) . ?
N3 C41 1.47(4) . ?
N4 C26 1.32(3) . ?
N4 C45 1.46(3) . ?
C1 C6 1.442(12) . ?
C1 C2 1.46(2) . ?
C2 C3 1.313(18) . ?
C2 C7 1.476(14) . ?
C3 C4 1.434(16) . ?
C4 C5 1.346(17) . ?
C5 C6 1.46(2) . ?
C5 C13 1.492(14) . ?
C7 C8 1.378(18) . ?
C7 C12 1.393(17) . ?
C8 C9 1.420(16) . ?
C9 C10 1.361(15) . ?
C10 C11 1.378(17) . ?
C11 C12 1.389(16) . ?
C13 C18 1.400(16) . ?
C13 C14 1.421(17) . ?
C14 C15 1.396(17) . ?
C15 C16 1.392(17) . ?
C16 C17 1.389(17) . ?
C17 C18 1.381(16) . ?
C19 C20 1.49(2) . ?
C20 C25 1.385(16) . ?
C20 C21 1.388(17) . ?
C21 C22 1.365(17) . ?
C22 C23 1.400(18) . ?
C23 C24 1.364(19) . ?
C24 C25 1.420(18) . ?
C26 C27 1.51(2) . ?
C27 C28 1.348(17) . ?
C27 C32 1.387(15) . ?
C28 C29 1.391(17) . ?
C29 C30 1.383(17) . ?
C30 C31 1.375(16) . ?
C31 C32 1.387(15) . ?
C33 C34 1.50(4) . ?
C33 C35 1.52(3) . ?
C33 C36 1.53(3) . ?
C37 C38 1.50(2) . ?
C37 C40 1.53(3) . ?
C37 C39 1.555(18) . ?
C41 C43 1.46(3) . ?
C41 C42 1.47(3) . ?
C41 C44 1.53(4) . ?
C45 C46 1.47(3) . ?
C45 C47 1.499(19) . ?
C45 C48 1.54(2) . ?
C50 C51 1.380(13) . ?
C50 C55 1.385(13) . ?
C50 C56 1.546(14) . ?
C51 C52 1.389(13) . ?
C52 C53 1.373(12) . ?
C53 C54 1.372(12) . ?
C54 C55 1.387(13) . ?
